data_4024496
loop_
_publ_author_name
'Jing Sun'
'Li-Li Zhang'
'Er-Yan Xia'
'Chao-Guo Yan'

_publ_contact_author_address
;
      College of Chemistry & Chemical Engineering
      Yangzhou University
      Yangzhou 225002, 
      P.R. China
;
_publ_contact_author_email cgyan@yzu.edu.cn
_publ_contact_author_fax +86-514-7975590-8401
_publ_contact_author_name 'Chao Guo Yan'
_publ_contact_author_phone +86-514-7975531
_publ_section_title
;
Synthesis of Dihydrothiophenes or Spirocyclic Compounds by Domino Reactions
of 1,3-Thiazolidinedione
;
_journal_name_full 'Journal of Organic Chemistry'
_journal_page_first 3398
_journal_page_last 3401
_journal_paper_doi 10.1021/jo900215a
_journal_volume 74
_journal_year 2009
_chemical_formula_moiety 'C18 H20 N4 O2 S'
_chemical_formula_sum 'C18 H20 N4 O2 S'
_chemical_formula_weight 356.44
_chemical_name_systematic
; 
 ? 
;
_space_group_IT_number 14
_symmetry_cell_setting monoclinic
_symmetry_space_group_name_Hall '-P 2yn'
_symmetry_space_group_name_H-M 'P 1 21/n 1'
_atom_sites_solution_hydrogens geom
_atom_sites_solution_primary direct
_atom_sites_solution_secondary difmap
_audit_creation_method SHELXL-97
_cell_angle_alpha 90.00
_cell_angle_beta 109.099(2)
_cell_angle_gamma 90.00
_cell_formula_units_Z 8
_cell_length_a 13.6175(15)
_cell_length_b 15.2656(17)
_cell_length_c 18.229(2)
_cell_measurement_reflns_used 3939
_cell_measurement_temperature 296(2)
_cell_measurement_theta_max 23.5
_cell_measurement_theta_min 2.26
_cell_volume 3580.8(7)
_computing_cell_refinement 'Bruker SMART'
_computing_data_collection 'Bruker SMART'
_computing_data_reduction 'Bruker SAINT'
_computing_molecular_graphics 'Bruker SHELXTL'
_computing_publication_material 'Bruker SHELXTL'
_computing_structure_refinement 'SHELXL-97 (Sheldrick, 1997)'
_computing_structure_solution 'SHELXS-97 (Sheldrick, 1990)'
_diffrn_ambient_temperature 296(2)
_diffrn_measured_fraction_theta_full 0.995
_diffrn_measured_fraction_theta_max 0.995
_diffrn_measurement_device_type 'CCD area detector'
_diffrn_measurement_method 'phi and omega scans'
_diffrn_radiation_monochromator graphite
_diffrn_radiation_source 'fine-focus sealed tube'
_diffrn_radiation_type MoK\a
_diffrn_radiation_wavelength 0.71073
_diffrn_reflns_av_R_equivalents 0.0602
_diffrn_reflns_av_sigmaI/netI 0.0649
_diffrn_reflns_limit_h_max 17
_diffrn_reflns_limit_h_min -17
_diffrn_reflns_limit_k_max 19
_diffrn_reflns_limit_k_min -19
_diffrn_reflns_limit_l_max 23
_diffrn_reflns_limit_l_min -23
_diffrn_reflns_number 31189
_diffrn_reflns_theta_full 27.63
_diffrn_reflns_theta_max 27.63
_diffrn_reflns_theta_min 1.64
_exptl_absorpt_coefficient_mu 0.200
_exptl_absorpt_correction_T_max 0.9706
_exptl_absorpt_correction_T_min 0.9555
_exptl_absorpt_correction_type multi-scan
_exptl_absorpt_process_details sadabs
_exptl_crystal_colour colorless
_exptl_crystal_density_diffrn 1.319
_exptl_crystal_density_method 'not measured'
_exptl_crystal_description block
_exptl_crystal_F_000 1496
_exptl_crystal_size_max 0.23
_exptl_crystal_size_mid 0.18
_exptl_crystal_size_min 0.15
_refine_diff_density_max 0.443
_refine_diff_density_min -0.790
_refine_diff_density_rms 0.058
_refine_ls_extinction_method none
_refine_ls_goodness_of_fit_ref 0.989
_refine_ls_hydrogen_treatment constr
_refine_ls_matrix_type full
_refine_ls_number_parameters 453
_refine_ls_number_reflns 8294
_refine_ls_number_restraints 1
_refine_ls_restrained_S_all 0.992
_refine_ls_R_factor_all 0.1299
_refine_ls_R_factor_gt 0.0598
_refine_ls_shift/su_max 0.035
_refine_ls_shift/su_mean 0.000
_refine_ls_structure_factor_coef Fsqd
_refine_ls_weighting_details 'calc w=1/[\s^2^(Fo^2^)+(0.0863P)^2^+1.8773P] where P=(Fo^2^+2Fc^2^)/3'
_refine_ls_weighting_scheme calc
_refine_ls_wR_factor_gt 0.1499
_refine_ls_wR_factor_ref 0.1903
_reflns_number_gt 4475
_reflns_number_total 8294
_reflns_threshold_expression >2sigma(I)
_cod_data_source_file jo900215a_si_001_04.cif
_cod_data_source_block 3b
_cod_depositor_comments
;
The following automatic conversions were performed:
'_symmetry_cell_setting' value 'Monoclinic' changed to 'monoclinic'
according to '/home/saulius/struct/CIF-dictionaries/cif_core.dic'
dictionary named 'cif_core.dic' version 2.4.1 from 2010-06-29.

Automatic conversion script
Id: cif_fix_enum 1527 2010-12-29 10:47:43Z saulius 
;
_cod_original_sg_symbol_Hall -P2yn
_cod_original_sg_symbol_H-M P21/n
_cod_database_code 4024496

loop_
_symmetry_equiv_pos_as_xyz
'x, y, z'
'-x+1/2, y+1/2, -z+1/2'
'-x, -y, -z'
'x-1/2, -y-1/2, z-1/2'

loop_
_atom_site_label
_atom_site_type_symbol
_atom_site_fract_x
_atom_site_fract_y
_atom_site_fract_z
_atom_site_U_iso_or_equiv
_atom_site_adp_type
_atom_site_occupancy
_atom_site_symmetry_multiplicity
_atom_site_calc_flag
_atom_site_refinement_flags
_atom_site_disorder_assembly
_atom_site_disorder_group
S1 S 0.98100(6) -0.05172(5) 0.24205(5) 0.0383(2) Uani 1 1 d . . .
S2 S 0.00671(6) 0.44161(6) 0.27274(5) 0.0481(2) Uani 1 1 d . . .
O2 O 1.01880(16) 0.10683(14) 0.17689(12) 0.0435(5) Uani 1 1 d . . .
O1 O 0.73575(17) -0.01642(16) 0.09302(12) 0.0533(6) Uani 1 1 d . . .
N3 N 0.87019(19) 0.05967(16) 0.08257(13) 0.0382(6) Uani 1 1 d . . .
O3 O 0.24307(18) 0.47619(17) 0.41941(13) 0.0570(7) Uani 1 1 d . . .
C11 C 0.8636(2) 0.01592(19) 0.21481(15) 0.0323(6) Uani 1 1 d . . .
H11 H 0.8808 0.0754 0.2352 0.039 Uiso 1 1 calc R . .
N6 N 0.1139(2) 0.55788(18) 0.43220(15) 0.0458(7) Uani 1 1 d . . .
C13 C 0.8184(2) 0.01836(19) 0.12684(16) 0.0354(7) Uani 1 1 d . . .
O4 O -0.03707(17) 0.60512(15) 0.34000(13) 0.0553(6) Uani 1 1 d . . .
C8 C 0.7873(2) -0.02748(19) 0.25133(16) 0.0335(6) Uani 1 1 d . . .
H8 H 0.7161 -0.0191 0.2161 0.040 Uiso 1 1 calc R . .
C25 C 0.1169(2) 0.5177(2) 0.29908(17) 0.0419(7) Uani 1 1 d . . .
H25 H 0.0934 0.5770 0.2811 0.050 Uiso 1 1 calc R . .
C14 C 0.9675(2) 0.10109(18) 0.10793(17) 0.0353(7) Uani 1 1 d . . .
C26 C 0.1946(2) 0.4844(2) 0.26019(17) 0.0438(8) Uani 1 1 d . . .
H26 H 0.2654 0.4961 0.2948 0.053 Uiso 1 1 calc R . .
C24 C 0.1627(2) 0.5156(2) 0.38739(18) 0.0430(7) Uani 1 1 d . . .
C28 C 0.0843(2) 0.3577(2) 0.25506(17) 0.0387(7) Uani 1 1 d . . .
N2 N 0.9584(2) -0.22248(17) 0.26275(17) 0.0488(7) Uani 1 1 d . . .
C23 C 0.0201(2) 0.6056(2) 0.40744(19) 0.0434(8) Uani 1 1 d . . .
N5 N 0.0453(2) 0.27619(18) 0.24535(18) 0.0520(7) Uani 1 1 d . . .
N4 N 0.9987(2) 0.13374(18) 0.05117(14) 0.0441(6) Uani 1 1 d . . .
C27 C 0.1782(2) 0.3863(2) 0.25316(17) 0.0401(7) Uani 1 1 d . . .
C5 C 0.7954(2) 0.0110(2) 0.32990(17) 0.0374(7) Uani 1 1 d . . .
C9 C 0.8131(2) -0.12446(19) 0.25457(17) 0.0356(7) Uani 1 1 d . . .
C12 C 0.7441(2) -0.1888(2) 0.26502(18) 0.0394(7) Uani 1 1 d . . .
C10 C 0.9105(2) -0.14383(19) 0.25431(16) 0.0347(6) Uani 1 1 d . . .
N7 N -0.0006(2) 0.65044(19) 0.46369(16) 0.0515(7) Uani 1 1 d . . .
N1 N 0.6867(2) -0.2391(2) 0.27386(18) 0.0571(8) Uani 1 1 d . . .
C29 C 0.2521(3) 0.3294(2) 0.23996(19) 0.0484(8) Uani 1 1 d . . .
C30 C 0.1796(3) 0.5292(2) 0.18283(18) 0.0532(9) Uani 1 1 d D . .
C18 C 0.9437(3) 0.1331(3) -0.03272(18) 0.0563(9) Uani 1 1 d . . .
H18A H 0.8746 0.1578 -0.0448 0.068 Uiso 1 1 calc R . .
H18B H 0.9381 0.0741 -0.0535 0.068 Uiso 1 1 calc R . .
C15 C 1.1015(3) 0.1754(2) 0.0705(2) 0.0541(9) Uani 1 1 d . . .
H15A H 1.1546 0.1407 0.1076 0.065 Uiso 1 1 calc R . .
H15B H 1.1011 0.2339 0.0911 0.065 Uiso 1 1 calc R . .
C6 C 0.8601(3) -0.0222(2) 0.39918(18) 0.0506(9) Uani 1 1 d . . .
H6 H 0.9017 -0.0704 0.3987 0.061 Uiso 1 1 calc R . .
N8 N 0.3138(2) 0.2842(2) 0.2292(2) 0.0714(10) Uani 1 1 d . . .
C4 C 0.7340(3) 0.0815(2) 0.3334(2) 0.0577(10) Uani 1 1 d . . .
H4 H 0.6889 0.1051 0.2878 0.069 Uiso 1 1 calc R . .
C7 C 0.8644(3) 0.0149(3) 0.4696(2) 0.0606(10) Uani 1 1 d . . .
H7 H 0.9091 -0.0088 0.5154 0.073 Uiso 1 1 calc R . .
C31 C 0.2477(3) 0.5843(3) 0.1727(2) 0.0840(15) Uani 1 1 d D . .
H31 H 0.3064 0.5978 0.2146 0.101 Uiso 1 1 calc R . .
C3 C 0.7387(4) 0.1176(3) 0.4039(2) 0.0776(14) Uani 1 1 d . . .
H3 H 0.6962 0.1649 0.4048 0.093 Uiso 1 1 calc R . .
C19 C -0.0977(3) 0.6999(3) 0.4460(2) 0.0705(12) Uani 1 1 d . . .
H19A H -0.1576 0.6627 0.4227 0.085 Uiso 1 1 calc R . .
H19B H -0.0991 0.7486 0.4114 0.085 Uiso 1 1 calc R . .
C33 C 0.1568(3) 0.6089(3) 0.0390(2) 0.0694(11) Uani 1 1 d . . .
C22 C 0.0679(3) 0.6648(3) 0.5436(2) 0.0658(11) Uani 1 1 d . . .
H22A H 0.1377 0.6801 0.5452 0.079 Uiso 1 1 calc R . .
H22B H 0.0709 0.6134 0.5756 0.079 Uiso 1 1 calc R . .
C32 C 0.2350(4) 0.6228(4) 0.1017(3) 0.1025(19) Uani 1 1 d . . .
H32 H 0.2861 0.6615 0.0984 0.123 Uiso 1 1 calc R . .
C16 C 1.1182(3) 0.1779(3) -0.0078(2) 0.0765(13) Uani 1 1 d . . .
H16A H 1.1626 0.2266 -0.0106 0.092 Uiso 1 1 calc R . .
H16B H 1.1492 0.1238 -0.0175 0.092 Uiso 1 1 calc R . .
C2 C 0.8051(3) 0.0850(3) 0.4732(2) 0.0662(11) Uani 1 1 d . . .
C34 C 0.1436(4) 0.6493(3) -0.0406(2) 0.0924(16) Uani 1 1 d . . .
H34A H 0.1719 0.7075 -0.0339 0.139 Uiso 1 1 calc R . .
H34B H 0.0710 0.6517 -0.0705 0.139 Uiso 1 1 calc R . .
H34C H 0.1795 0.6141 -0.0674 0.139 Uiso 1 1 calc R . .
C17 C 1.0113(3) 0.1893(3) -0.0642(2) 0.0727(12) Uani 1 1 d . . .
H17A H 1.0080 0.1700 -0.1156 0.087 Uiso 1 1 calc R . .
H17B H 0.9899 0.2502 -0.0669 0.087 Uiso 1 1 calc R . .
C36' C 0.0754(5) 0.5428(5) 0.1281(4) 0.0476(16) Uani 0.50 1 d P . .
H36' H 0.0173 0.5248 0.1402 0.057 Uiso 0.50 1 calc PR . .
C21 C 0.0161(4) 0.7403(4) 0.5696(2) 0.0920(16) Uani 1 1 d . . .
H21A H 0.0265 0.7366 0.6247 0.110 Uiso 1 1 calc R . .
H21B H 0.0433 0.7958 0.5588 0.110 Uiso 1 1 calc R . .
C20 C -0.0947(4) 0.7313(3) 0.5240(3) 0.099 Uani 1 1 d . . .
H20A H -0.1299 0.7872 0.5199 0.119 Uiso 1 1 calc R . .
H20B H -0.1281 0.6895 0.5481 0.119 Uiso 1 1 calc R . .
C1 C 0.8121(4) 0.1253(3) 0.5512(2) 0.088 Uani 1 1 d . . .
H1A H 0.8529 0.0881 0.5923 0.132 Uiso 1 1 calc R . .
H1B H 0.7435 0.1313 0.5545 0.132 Uiso 1 1 calc R . .
H1C H 0.8443 0.1819 0.5558 0.132 Uiso 1 1 calc R . .
C36 C 0.1350(7) 0.4794(7) 0.1107(5) 0.083(3) Uani 0.50 1 d P . .
H36 H 0.1143 0.4215 0.1118 0.100 Uiso 0.50 1 calc PR . .
C35' C 0.0641(5) 0.5832(5) 0.0573(4) 0.0473(16) Uani 0.50 1 d P . .
H35' H -0.0017 0.5937 0.0220 0.057 Uiso 0.50 1 calc PR . .
C35 C 0.1245(6) 0.5214(6) 0.0402(4) 0.081 Uani 0.50 1 d P . .
H35 H 0.0959 0.4913 -0.0062 0.097 Uiso 0.50 1 calc PR . .
H2B H 1.0232 -0.2215 0.2605 0.097 Uiso 1 1 d R . .
H2A H 0.9267 -0.2700 0.2725 0.097 Uiso 1 1 d R . .
H5B H -0.0182 0.2662 0.2450 0.097 Uiso 1 1 d R . .
H5A H 0.0808 0.2307 0.2371 0.097 Uiso 1 1 d R . .
H6A H 0.1549 0.5546 0.4859 0.097 Uiso 1 1 d R . .
H3A H 0.8322 0.0516 0.0272 0.097 Uiso 1 1 d R . .

loop_
_atom_site_aniso_label
_atom_site_aniso_U_11
_atom_site_aniso_U_22
_atom_site_aniso_U_33
_atom_site_aniso_U_23
_atom_site_aniso_U_13
_atom_site_aniso_U_12
S1 0.0291(4) 0.0415(4) 0.0435(4) 0.0059(3) 0.0105(3) -0.0027(3)
S2 0.0354(4) 0.0456(5) 0.0574(5) -0.0105(4) 0.0070(4) 0.0025(4)
O2 0.0459(12) 0.0460(13) 0.0330(12) -0.0008(9) 0.0051(10) -0.0130(10)
O1 0.0446(13) 0.0802(17) 0.0315(12) -0.0045(11) 0.0075(10) -0.0263(12)
N3 0.0413(14) 0.0446(15) 0.0263(12) 0.0003(11) 0.0077(11) -0.0111(12)
O3 0.0527(14) 0.0762(17) 0.0337(13) -0.0013(11) 0.0025(11) 0.0237(13)
C11 0.0329(15) 0.0328(15) 0.0296(15) -0.0009(12) 0.0082(13) -0.0022(12)
N6 0.0443(15) 0.0520(17) 0.0345(14) 0.0012(12) 0.0036(12) 0.0114(13)
C13 0.0331(16) 0.0379(16) 0.0330(16) -0.0032(13) 0.0079(13) -0.0043(13)
O4 0.0492(14) 0.0523(15) 0.0460(14) -0.0017(11) -0.0093(12) 0.0097(11)
C8 0.0288(14) 0.0408(17) 0.0302(15) -0.0013(12) 0.0088(12) -0.0002(12)
C25 0.0449(18) 0.0395(17) 0.0309(16) 0.0017(13) -0.0019(14) -0.0038(14)
C14 0.0382(16) 0.0306(16) 0.0356(17) -0.0029(12) 0.0099(14) -0.0052(13)
C26 0.0406(18) 0.053(2) 0.0321(16) 0.0000(14) 0.0037(14) -0.0150(15)
C24 0.0438(19) 0.0432(18) 0.0353(17) -0.0003(14) 0.0038(15) 0.0026(15)
C28 0.0367(16) 0.0431(18) 0.0359(17) -0.0040(13) 0.0112(14) -0.0020(13)
N2 0.0442(16) 0.0397(15) 0.0695(19) 0.0100(14) 0.0280(14) 0.0042(12)
C23 0.0398(18) 0.0372(18) 0.046(2) 0.0012(14) 0.0045(16) 0.0024(14)
N5 0.0435(16) 0.0433(16) 0.075(2) -0.0129(14) 0.0283(15) -0.0061(13)
N4 0.0436(15) 0.0535(17) 0.0345(14) 0.0012(12) 0.0119(12) -0.0140(13)
C27 0.0383(17) 0.0476(19) 0.0351(16) -0.0041(14) 0.0130(14) -0.0044(14)
C5 0.0360(16) 0.0426(17) 0.0349(16) 0.0019(13) 0.0134(14) 0.0010(13)
C9 0.0327(15) 0.0376(16) 0.0378(17) 0.0003(13) 0.0132(13) -0.0039(12)
C12 0.0328(16) 0.0446(18) 0.0415(18) 0.0008(14) 0.0133(14) 0.0030(14)
C10 0.0325(15) 0.0362(16) 0.0364(16) 0.0007(13) 0.0126(13) -0.0041(12)
N7 0.0423(16) 0.0586(18) 0.0477(17) 0.0001(14) 0.0065(14) 0.0133(14)
N1 0.0435(16) 0.0565(19) 0.076(2) 0.0068(16) 0.0261(16) -0.0087(14)
C29 0.0394(18) 0.065(2) 0.0446(19) -0.0068(17) 0.0190(16) -0.0129(17)
C30 0.055(2) 0.064(2) 0.0326(18) 0.0037(16) 0.0030(16) -0.0245(18)
C18 0.062(2) 0.072(2) 0.0353(19) 0.0002(17) 0.0162(17) -0.0145(19)
C15 0.0459(19) 0.062(2) 0.055(2) -0.0016(18) 0.0186(17) -0.0198(17)
C6 0.057(2) 0.056(2) 0.0346(18) 0.0019(15) 0.0083(16) 0.0170(17)
N8 0.0510(19) 0.091(3) 0.083(2) -0.013(2) 0.0364(18) -0.0005(18)
C4 0.068(2) 0.062(2) 0.0357(19) 0.0007(16) 0.0073(17) 0.0255(19)
C7 0.073(3) 0.072(3) 0.0337(19) 0.0039(17) 0.0128(18) 0.016(2)
C31 0.075(3) 0.114(4) 0.048(2) 0.024(2) -0.001(2) -0.042(3)
C3 0.107(3) 0.076(3) 0.043(2) -0.008(2) 0.016(2) 0.044(3)
C19 0.056(2) 0.074(3) 0.075(3) -0.001(2) 0.013(2) 0.027(2)
C33 0.080(3) 0.080(3) 0.043(2) 0.017(2) 0.013(2) -0.008(2)
C22 0.066(3) 0.085(3) 0.043(2) -0.0016(19) 0.0124(19) 0.025(2)
C32 0.086(3) 0.148(5) 0.064(3) 0.040(3) 0.012(3) -0.048(3)
C16 0.078(3) 0.091(3) 0.073(3) -0.004(2) 0.041(3) -0.025(3)
C2 0.092(3) 0.069(3) 0.038(2) -0.0045(18) 0.022(2) 0.021(2)
C34 0.104(4) 0.118(4) 0.049(3) 0.031(3) 0.017(3) -0.003(3)
C17 0.090(3) 0.085(3) 0.051(2) 0.005(2) 0.034(2) -0.021(2)
C36' 0.037(3) 0.060(4) 0.042(4) 0.011(3) 0.007(3) -0.003(3)
C21 0.095(4) 0.118(4) 0.062(3) -0.011(3) 0.025(3) 0.044(3)
C20 0.098 0.109 0.090 0.003 0.032 0.079
C1 0.108 0.123 0.037 -0.008 0.029 0.070
C36 0.094(7) 0.095(7) 0.048(5) 0.010(5) 0.007(5) -0.037(6)
C35' 0.045(4) 0.054(4) 0.035(3) 0.008(3) 0.003(3) 0.007(3)
C35 0.088 0.104 0.043 -0.013 0.011 -0.056

loop_
_atom_type_symbol
_atom_type_description
_atom_type_scat_dispersion_real
_atom_type_scat_dispersion_imag
_atom_type_scat_source
C C 0.0033 0.0016 'International Tables Vol C Tables 4.2.6.8 and 6.1.1.4'
H H 0.0000 0.0000 'International Tables Vol C Tables 4.2.6.8 and 6.1.1.4'
N N 0.0061 0.0033 'International Tables Vol C Tables 4.2.6.8 and 6.1.1.4'
O O 0.0106 0.0060 'International Tables Vol C Tables 4.2.6.8 and 6.1.1.4'
S S 0.1246 0.1234 'International Tables Vol C Tables 4.2.6.8 and 6.1.1.4'

loop_
_geom_angle_atom_site_label_1
_geom_angle_atom_site_label_2
_geom_angle_atom_site_label_3
_geom_angle
_geom_angle_site_symmetry_1
_geom_angle_site_symmetry_3
_geom_angle_publ_flag
C10 S1 C11 91.20(13) . . ?
C28 S2 C25 91.17(15) . . ?
C13 N3 C14 128.2(2) . . ?
C13 N3 H3A 110.2 . . ?
C14 N3 H3A 121.3 . . ?
C13 C11 C8 111.5(2) . . ?
C13 C11 S1 108.46(19) . . ?
C8 C11 S1 106.91(19) . . ?
C13 C11 H11 110.0 . . ?
C8 C11 H11 110.0 . . ?
S1 C11 H11 110.0 . . ?
C24 N6 C23 128.1(3) . . ?
C24 N6 H6A 110.5 . . ?
C23 N6 H6A 121.3 . . ?
O1 C13 N3 117.9(3) . . ?
O1 C13 C11 120.9(3) . . ?
N3 C13 C11 121.3(2) . . ?
C5 C8 C9 113.3(2) . . ?
C5 C8 C11 112.8(2) . . ?
C9 C8 C11 104.6(2) . . ?
C5 C8 H8 108.7 . . ?
C9 C8 H8 108.7 . . ?
C11 C8 H8 108.7 . . ?
C24 C25 C26 112.0(3) . . ?
C24 C25 S2 106.3(2) . . ?
C26 C25 S2 107.3(2) . . ?
C24 C25 H25 110.4 . . ?
C26 C25 H25 110.4 . . ?
S2 C25 H25 110.4 . . ?
O2 C14 N4 123.2(3) . . ?
O2 C14 N3 122.0(3) . . ?
N4 C14 N3 114.7(3) . . ?
C27 C26 C30 113.3(3) . . ?
C27 C26 C25 105.1(2) . . ?
C30 C26 C25 112.0(3) . . ?
C27 C26 H26 108.8 . . ?
C30 C26 H26 108.8 . . ?
C25 C26 H26 108.8 . . ?
O3 C24 N6 118.8(3) . . ?
O3 C24 C25 120.6(3) . . ?
N6 C24 C25 120.6(3) . . ?
N5 C28 C27 128.9(3) . . ?
N5 C28 S2 117.7(2) . . ?
C27 C28 S2 113.4(2) . . ?
C10 N2 H2B 115.2 . . ?
C10 N2 H2A 120.0 . . ?
H2B N2 H2A 124.7 . . ?
O4 C23 N7 123.4(3) . . ?
O4 C23 N6 122.1(3) . . ?
N7 C23 N6 114.5(3) . . ?
C28 N5 H5B 120.7 . . ?
C28 N5 H5A 122.4 . . ?
H5B N5 H5A 116.9 . . ?
C14 N4 C18 128.4(3) . . ?
C14 N4 C15 119.7(3) . . ?
C18 N4 C15 112.0(2) . . ?
C28 C27 C29 122.4(3) . . ?
C28 C27 C26 115.4(3) . . ?
C29 C27 C26 122.0(3) . . ?
C6 C5 C4 117.4(3) . . ?
C6 C5 C8 123.3(3) . . ?
C4 C5 C8 119.2(3) . . ?
C10 C9 C12 122.7(3) . . ?
C10 C9 C8 115.2(2) . . ?
C12 C9 C8 121.8(3) . . ?
N1 C12 C9 178.1(3) . . ?
N2 C10 C9 128.9(3) . . ?
N2 C10 S1 117.5(2) . . ?
C9 C10 S1 113.6(2) . . ?
C23 N7 C19 119.8(3) . . ?
C23 N7 C22 127.8(3) . . ?
C19 N7 C22 112.1(3) . . ?
N8 C29 C27 178.7(4) . . ?
C31 C30 C36' 112.8(4) . . ?
C31 C30 C36 108.1(4) . . ?
C36' C30 C36 55.7(5) . . ?
C31 C30 C26 122.2(3) . . ?
C36' C30 C26 120.3(4) . . ?
C36 C30 C26 119.2(4) . . ?
N4 C18 C17 103.1(3) . . ?
N4 C18 H18A 111.2 . . ?
C17 C18 H18A 111.2 . . ?
N4 C18 H18B 111.2 . . ?
C17 C18 H18B 111.2 . . ?
H18A C18 H18B 109.1 . . ?
N4 C15 C16 102.1(3) . . ?
N4 C15 H15A 111.3 . . ?
C16 C15 H15A 111.3 . . ?
N4 C15 H15B 111.3 . . ?
C16 C15 H15B 111.3 . . ?
H15A C15 H15B 109.2 . . ?
C5 C6 C7 121.2(3) . . ?
C5 C6 H6 119.4 . . ?
C7 C6 H6 119.4 . . ?
C3 C4 C5 120.8(3) . . ?
C3 C4 H4 119.6 . . ?
C5 C4 H4 119.6 . . ?
C2 C7 C6 121.5(3) . . ?
C2 C7 H7 119.2 . . ?
C6 C7 H7 119.2 . . ?
C30 C31 C32 121.9(4) . . ?
C30 C31 H31 119.0 . . ?
C32 C31 H31 119.0 . . ?
C4 C3 C2 121.6(4) . . ?
C4 C3 H3 119.2 . . ?
C2 C3 H3 119.2 . . ?
N7 C19 C20 102.4(3) . . ?
N7 C19 H19A 111.3 . . ?
C20 C19 H19A 111.3 . . ?
N7 C19 H19B 111.3 . . ?
C20 C19 H19B 111.3 . . ?
H19A C19 H19B 109.2 . . ?
C32 C33 C35 108.2(5) . . ?
C32 C33 C35' 111.3(4) . . ?
C35 C33 C35' 56.2(4) . . ?
C32 C33 C34 125.2(4) . . ?
C35 C33 C34 117.2(5) . . ?
C35' C33 C34 118.8(4) . . ?
N7 C22 C21 102.4(3) . . ?
N7 C22 H22A 111.3 . . ?
C21 C22 H22A 111.3 . . ?
N7 C22 H22B 111.3 . . ?
C21 C22 H22B 111.3 . . ?
H22A C22 H22B 109.2 . . ?
C33 C32 C31 124.8(4) . . ?
C33 C32 H32 117.6 . . ?
C31 C32 H32 117.6 . . ?
C17 C16 C15 103.8(3) . . ?
C17 C16 H16A 111.0 . . ?
C15 C16 H16A 111.0 . . ?
C17 C16 H16B 111.0 . . ?
C15 C16 H16B 111.0 . . ?
H16A C16 H16B 109.0 . . ?
C7 C2 C3 117.4(3) . . ?
C7 C2 C1 120.6(3) . . ?
C3 C2 C1 122.0(3) . . ?
C33 C34 H34A 109.5 . . ?
C33 C34 H34B 109.5 . . ?
H34A C34 H34B 109.5 . . ?
C33 C34 H34C 109.5 . . ?
H34A C34 H34C 109.5 . . ?
H34B C34 H34C 109.5 . . ?
C16 C17 C18 104.6(3) . . ?
C16 C17 H17A 110.8 . . ?
C18 C17 H17A 110.8 . . ?
C16 C17 H17B 110.8 . . ?
C18 C17 H17B 110.8 . . ?
H17A C17 H17B 108.9 . . ?
C35' C36' C30 119.0(6) . . ?
C35' C36' H36' 120.5 . . ?
C30 C36' H36' 120.5 . . ?
C20 C21 C22 104.5(4) . . ?
C20 C21 H21A 110.8 . . ?
C22 C21 H21A 110.8 . . ?
C20 C21 H21B 110.8 . . ?
C22 C21 H21B 110.8 . . ?
H21A C21 H21B 108.9 . . ?
C21 C20 C19 105.8(3) . . ?
C21 C20 H20A 110.6 . . ?
C19 C20 H20A 110.6 . . ?
C21 C20 H20B 110.6 . . ?
C19 C20 H20B 110.6 . . ?
H20A C20 H20B 108.7 . . ?
C2 C1 H1A 109.5 . . ?
C2 C1 H1B 109.5 . . ?
H1A C1 H1B 109.5 . . ?
C2 C1 H1C 109.5 . . ?
H1A C1 H1C 109.5 . . ?
H1B C1 H1C 109.5 . . ?
C35 C36 C30 118.2(7) . . ?
C35 C36 H36 120.9 . . ?
C30 C36 H36 120.9 . . ?
C36' C35' C33 119.3(6) . . ?
C36' C35' H35' 120.4 . . ?
C33 C35' H35' 120.4 . . ?
C33 C35 C36 120.7(7) . . ?
C33 C35 H35 119.7 . . ?
C36 C35 H35 119.7 . . ?

loop_
_geom_bond_atom_site_label_1
_geom_bond_atom_site_label_2
_geom_bond_distance
_geom_bond_site_symmetry_2
_geom_bond_publ_flag
S1 C10 1.758(3) . ?
S1 C11 1.829(3) . ?
S2 C28 1.757(3) . ?
S2 C25 1.833(3) . ?
O2 C14 1.225(3) . ?
O1 C13 1.215(3) . ?
N3 C13 1.385(4) . ?
N3 C14 1.403(4) . ?
N3 H3A 0.9791 . ?
O3 C24 1.218(4) . ?
C11 C13 1.519(4) . ?
C11 C8 1.555(4) . ?
C11 H11 0.9800 . ?
N6 C24 1.371(4) . ?
N6 C23 1.410(4) . ?
N6 H6A 0.9571 . ?
O4 C23 1.221(4) . ?
C8 C5 1.518(4) . ?
C8 C9 1.518(4) . ?
C8 H8 0.9800 . ?
C25 C24 1.525(4) . ?
C25 C26 1.540(4) . ?
C25 H25 0.9800 . ?
C14 N4 1.337(4) . ?
C26 C27 1.514(4) . ?
C26 C30 1.520(4) . ?
C26 H26 0.9800 . ?
C28 N5 1.341(4) . ?
C28 C27 1.362(4) . ?
N2 C10 1.351(4) . ?
N2 H2B 0.8969 . ?
N2 H2A 0.8919 . ?
C23 N7 1.338(4) . ?
N5 H5B 0.8770 . ?
N5 H5A 0.8865 . ?
N4 C18 1.466(4) . ?
N4 C15 1.471(4) . ?
C27 C29 1.408(5) . ?
C5 C6 1.379(4) . ?
C5 C4 1.377(4) . ?
C9 C10 1.360(4) . ?
C9 C12 1.415(4) . ?
C12 N1 1.144(4) . ?
N7 C19 1.464(4) . ?
N7 C22 1.467(4) . ?
C29 N8 1.152(4) . ?
C30 C31 1.309(4) . ?
C30 C36' 1.458(7) . ?
C30 C36 1.468(9) . ?
C18 C17 1.503(5) . ?
C18 H18A 0.9700 . ?
C18 H18B 0.9700 . ?
C15 C16 1.516(5) . ?
C15 H15A 0.9700 . ?
C15 H15B 0.9700 . ?
C6 C7 1.387(5) . ?
C6 H6 0.9300 . ?
C4 C3 1.379(5) . ?
C4 H4 0.9300 . ?
C7 C2 1.355(5) . ?
C7 H7 0.9300 . ?
C31 C32 1.381(5) . ?
C31 H31 0.9300 . ?
C3 C2 1.384(5) . ?
C3 H3 0.9300 . ?
C19 C20 1.488(5) . ?
C19 H19A 0.9700 . ?
C19 H19B 0.9700 . ?
C33 C32 1.299(6) . ?
C33 C35 1.408(9) . ?
C33 C35' 1.461(8) . ?
C33 C34 1.532(5) . ?
C22 C21 1.506(5) . ?
C22 H22A 0.9700 . ?
C22 H22B 0.9700 . ?
C32 H32 0.9300 . ?
C16 C17 1.493(6) . ?
C16 H16A 0.9700 . ?
C16 H16B 0.9700 . ?
C2 C1 1.522(5) . ?
C34 H34A 0.9600 . ?
C34 H34B 0.9600 . ?
C34 H34C 0.9600 . ?
C17 H17A 0.9700 . ?
C17 H17B 0.9700 . ?
C36' C35' 1.393(9) . ?
C36' H36' 0.9300 . ?
C21 C20 1.471(6) . ?
C21 H21A 0.9700 . ?
C21 H21B 0.9700 . ?
C20 H20A 0.9700 . ?
C20 H20B 0.9700 . ?
C1 H1A 0.9600 . ?
C1 H1B 0.9600 . ?
C1 H1C 0.9600 . ?
C36 C35 1.401(10) . ?
C36 H36 0.9300 . ?
C35' H35' 0.9300 . ?
C35 H35 0.9300 . ?

loop_
_geom_torsion_atom_site_label_1
_geom_torsion_atom_site_label_2
_geom_torsion_atom_site_label_3
_geom_torsion_atom_site_label_4
_geom_torsion
_geom_torsion_site_symmetry_1
_geom_torsion_site_symmetry_2
_geom_torsion_site_symmetry_3
_geom_torsion_site_symmetry_4
_geom_torsion_publ_flag
C10 S1 C11 C13 -95.9(2) . . . . ?
C10 S1 C11 C8 24.4(2) . . . . ?
C14 N3 C13 O1 -177.4(3) . . . . ?
C14 N3 C13 C11 2.2(5) . . . . ?
C8 C11 C13 O1 -5.0(4) . . . . ?
S1 C11 C13 O1 112.4(3) . . . . ?
C8 C11 C13 N3 175.4(3) . . . . ?
S1 C11 C13 N3 -67.1(3) . . . . ?
C13 C11 C8 C5 -147.6(2) . . . . ?
S1 C11 C8 C5 94.0(2) . . . . ?
C13 C11 C8 C9 88.8(3) . . . . ?
S1 C11 C8 C9 -29.5(2) . . . . ?
C28 S2 C25 C24 -96.6(2) . . . . ?
C28 S2 C25 C26 23.3(2) . . . . ?
C13 N3 C14 O2 -1.8(5) . . . . ?
C13 N3 C14 N4 178.6(3) . . . . ?
C24 C25 C26 C27 88.1(3) . . . . ?
S2 C25 C26 C27 -28.2(3) . . . . ?
C24 C25 C26 C30 -148.5(3) . . . . ?
S2 C25 C26 C30 95.2(3) . . . . ?
C23 N6 C24 O3 -178.8(3) . . . . ?
C23 N6 C24 C25 1.0(5) . . . . ?
C26 C25 C24 O3 -12.9(4) . . . . ?
S2 C25 C24 O3 104.0(3) . . . . ?
C26 C25 C24 N6 167.4(3) . . . . ?
S2 C25 C24 N6 -75.7(3) . . . . ?
C25 S2 C28 N5 168.6(3) . . . . ?
C25 S2 C28 C27 -11.5(3) . . . . ?
C24 N6 C23 O4 9.8(5) . . . . ?
C24 N6 C23 N7 -170.5(3) . . . . ?
O2 C14 N4 C18 -178.3(3) . . . . ?
N3 C14 N4 C18 1.4(5) . . . . ?
O2 C14 N4 C15 2.9(5) . . . . ?
N3 C14 N4 C15 -177.4(3) . . . . ?
N5 C28 C27 C29 -0.2(5) . . . . ?
S2 C28 C27 C29 179.9(3) . . . . ?
N5 C28 C27 C26 175.4(3) . . . . ?
S2 C28 C27 C26 -4.6(4) . . . . ?
C30 C26 C27 C28 -100.8(3) . . . . ?
C25 C26 C27 C28 21.8(4) . . . . ?
C30 C26 C27 C29 74.8(4) . . . . ?
C25 C26 C27 C29 -162.6(3) . . . . ?
C9 C8 C5 C6 27.2(4) . . . . ?
C11 C8 C5 C6 -91.4(4) . . . . ?
C9 C8 C5 C4 -151.4(3) . . . . ?
C11 C8 C5 C4 89.9(3) . . . . ?
C5 C8 C9 C10 -100.3(3) . . . . ?
C11 C8 C9 C10 22.9(3) . . . . ?
C5 C8 C9 C12 73.6(4) . . . . ?
C11 C8 C9 C12 -163.2(3) . . . . ?
C10 C9 C12 N1 165(11) . . . . ?
C8 C9 C12 N1 -9(12) . . . . ?
C12 C9 C10 N2 0.5(5) . . . . ?
C8 C9 C10 N2 174.3(3) . . . . ?
C12 C9 C10 S1 -178.9(2) . . . . ?
C8 C9 C10 S1 -5.0(3) . . . . ?
C11 S1 C10 N2 168.6(2) . . . . ?
C11 S1 C10 C9 -12.0(2) . . . . ?
O4 C23 N7 C19 2.0(5) . . . . ?
N6 C23 N7 C19 -177.6(3) . . . . ?
O4 C23 N7 C22 -171.4(4) . . . . ?
N6 C23 N7 C22 8.9(5) . . . . ?
C28 C27 C29 N8 179(100) . . . . ?
C26 C27 C29 N8 3(18) . . . . ?
C27 C26 C30 C31 -130.5(4) . . . . ?
C25 C26 C30 C31 110.8(5) . . . . ?
C27 C26 C30 C36' 75.3(5) . . . . ?
C25 C26 C30 C36' -43.4(5) . . . . ?
C27 C26 C30 C36 10.3(6) . . . . ?
C25 C26 C30 C36 -108.4(6) . . . . ?
C14 N4 C18 C17 172.7(3) . . . . ?
C15 N4 C18 C17 -8.4(4) . . . . ?
C14 N4 C15 C16 164.1(3) . . . . ?
C18 N4 C15 C16 -14.9(4) . . . . ?
C4 C5 C6 C7 -1.0(5) . . . . ?
C8 C5 C6 C7 -179.7(3) . . . . ?
C6 C5 C4 C3 0.7(6) . . . . ?
C8 C5 C4 C3 179.4(4) . . . . ?
C5 C6 C7 C2 0.2(6) . . . . ?
C36' C30 C31 C32 -26.0(8) . . . . ?
C36 C30 C31 C32 33.6(8) . . . . ?
C26 C30 C31 C32 178.1(5) . . . . ?
C5 C4 C3 C2 0.4(7) . . . . ?
C23 N7 C19 C20 174.5(4) . . . . ?
C22 N7 C19 C20 -11.1(5) . . . . ?
C23 N7 C22 C21 163.2(4) . . . . ?
C19 N7 C22 C21 -10.7(5) . . . . ?
C35 C33 C32 C31 -33.3(9) . . . . ?
C35' C33 C32 C31 26.7(9) . . . . ?
C34 C33 C32 C31 -178.2(5) . . . . ?
C30 C31 C32 C33 -0.3(10) . . . . ?
N4 C15 C16 C17 32.4(4) . . . . ?
C6 C7 C2 C3 0.8(7) . . . . ?
C6 C7 C2 C1 -179.3(4) . . . . ?
C4 C3 C2 C7 -1.1(7) . . . . ?
C4 C3 C2 C1 179.0(4) . . . . ?
C15 C16 C17 C18 -38.8(4) . . . . ?
N4 C18 C17 C16 28.9(4) . . . . ?
C31 C30 C36' C35' 24.3(8) . . . . ?
C36 C30 C36' C35' -72.7(7) . . . . ?
C26 C30 C36' C35' -179.3(5) . . . . ?
N7 C22 C21 C20 28.6(5) . . . . ?
C22 C21 C20 C19 -36.9(5) . . . . ?
N7 C19 C20 C21 29.2(5) . . . . ?
C31 C30 C36 C35 -32.6(10) . . . . ?
C36' C30 C36 C35 73.1(9) . . . . ?
C26 C30 C36 C35 -178.3(7) . . . . ?
C30 C36' C35' C33 1.5(10) . . . . ?
C32 C33 C35' C36' -26.0(8) . . . . ?
C35 C33 C35' C36' 72.2(7) . . . . ?
C34 C33 C35' C36' 177.2(6) . . . . ?
C32 C33 C35 C36 31.2(10) . . . . ?
C35' C33 C35 C36 -72.8(8) . . . . ?
C34 C33 C35 C36 179.3(7) . . . . ?
C30 C36 C35 C33 0.6(13) . . . . ?
